data_7063610
loop_
_publ_author_name
'Dhibar, Papu'
'Chandra, Anushri'
'Paul, Piyali'
'Samaresh, Bhattacharya'

_publ_section_title
;
 Ancillary ligand induced variation in electronic spectral and catalytic
 properties of heteroleptic ONO-pincer complexes of ruthenium
;
_journal_name_full 'New Journal of Chemistry'
_journal_paper_doi 10.1039/D4NJ04996A
_journal_year 2025
_chemical_formula_moiety 'C74 H52 N6 O8 P2 Ru2, 1[CH2CL2], 0.9[H2O]'
_chemical_formula_sum 'C75 H55.8 Cl2 N6 O8.9 P2 Ru2'
_chemical_formula_weight 1518.50
_space_group_crystal_system orthorhombic
_space_group_IT_number 19
_space_group_name_Hall 'P 2ac 2ab'
_space_group_name_H-M_alt 'P 21 21 21'
_atom_sites_solution_hydrogens geom
_audit_creation_method SHELXL-2016/6
_audit_update_record
;
2025-01-10 deposited with the CCDC.	2025-01-14 downloaded from the CCDC.
;
_cell_angle_alpha 90
_cell_angle_beta 90
_cell_angle_gamma 90
_cell_formula_units_Z 4
_cell_length_a 11.011(9)
_cell_length_b 16.07(2)
_cell_length_c 37.32(4)
_cell_measurement_reflns_used 81
_cell_measurement_temperature 293(2)
_cell_measurement_theta_max 27.310
_cell_measurement_theta_min 2.183
_cell_volume 6604(12)
_computing_data_collection 'Bruker APEX-III SMART CCD'
_computing_data_reduction 'Bruker APEX-III SMART CCD'
_computing_molecular_graphics 'Olex2 1.5-dev (Dolomanov et al., 2009)'
_computing_publication_material 'Olex2 1.5-dev (Dolomanov et al., 2009)'
_computing_structure_refinement 'SHELXL-2016/6 (Sheldrick, 2016)'
_computing_structure_solution 'SHELXT 2014/5 (Sheldrick, 2014)'
_diffrn_ambient_temperature 293(2)
_diffrn_measured_fraction_theta_full 0.998
_diffrn_measured_fraction_theta_max 0.974
_diffrn_measurement_device_type CCD
_diffrn_radiation_type MoK\a
_diffrn_radiation_wavelength 0.71073
_diffrn_reflns_av_R_equivalents 0.1835
_diffrn_reflns_av_unetI/netI 0.2200
_diffrn_reflns_Laue_measured_fraction_full 0.998
_diffrn_reflns_Laue_measured_fraction_max 0.974
_diffrn_reflns_limit_h_max 14
_diffrn_reflns_limit_h_min -10
_diffrn_reflns_limit_k_max 19
_diffrn_reflns_limit_k_min -20
_diffrn_reflns_limit_l_max 47
_diffrn_reflns_limit_l_min -47
_diffrn_reflns_number 56819
_diffrn_reflns_point_group_measured_fraction_full 0.998
_diffrn_reflns_point_group_measured_fraction_max 0.969
_diffrn_reflns_theta_full 25.242
_diffrn_reflns_theta_max 27.310
_diffrn_reflns_theta_min 2.183
_exptl_absorpt_coefficient_mu 0.654
_exptl_crystal_colour red
_exptl_crystal_density_diffrn 1.536
_exptl_crystal_description needle
_exptl_crystal_F_000 3208
_exptl_crystal_size_max 0.32
_exptl_crystal_size_mid 0.16
_exptl_crystal_size_min 0.14
_platon_squeeze_details
;
The unit cell contains 1 methylene chloride molecule and 0.9 water molecule which have been treated as a diffuse contribution to the overall scattering without specific atom positions by SQUEEZE/PLATON
;
_refine_diff_density_max 3.142
_refine_diff_density_min -1.240
_refine_diff_density_rms 0.164
_refine_ls_abs_structure_details
;
 Flack x determined using 2247 quotients [(I+)-(I-)]/[(I+)+(I-)]
 (Parsons, Flack and Wagner, Acta Cryst. B69 (2013) 249-259).
;
_refine_ls_abs_structure_Flack 0.04(3)
_refine_ls_extinction_method none
_refine_ls_goodness_of_fit_ref 1.014
_refine_ls_hydrogen_treatment constr
_refine_ls_matrix_type full
_refine_ls_number_parameters 856
_refine_ls_number_reflns 14434
_refine_ls_number_restraints 0
_refine_ls_restrained_S_all 1.014
_refine_ls_R_factor_all 0.1796
_refine_ls_R_factor_gt 0.0847
_refine_ls_shift/su_max 0.049
_refine_ls_shift/su_mean 0.009
_refine_ls_structure_factor_coef Fsqd
_refine_ls_weighting_details 'w=1/[\s^2^(Fo^2^)+(0.1000P)^2^+0.1550P] where P=(Fo^2^+2Fc^2^)/3'
_refine_ls_weighting_scheme calc
_refine_ls_wR_factor_gt 0.1819
_refine_ls_wR_factor_ref 0.2243
_reflns_Friedel_coverage 0.807
_reflns_Friedel_fraction_full 0.997
_reflns_Friedel_fraction_max 0.964
_reflns_number_gt 7959
_reflns_number_total 14434
_reflns_threshold_expression 'I > 2\s(I)'
_cod_data_source_file d4nj04996a2.cif
_cod_data_source_block SB_PD_AC_21_10_a
_cod_original_cell_volume 6605(13)
_cod_database_code 7063610
_shelx_shelxl_version_number 2016/6
_shelx_space_group_comment
;
The symmetry employed for this shelxl refinement is uniquely defined
by the following loop, which should always be used as a source of
symmetry information in preference to the above space-group names.
They are only intended as comments.
;
_platon_squeeze_void_probe_radius 1.20

loop_
_space_group_symop_operation_xyz
'x, y, z'
'x+1/2, -y+1/2, -z'
'-x, y+1/2, -z+1/2'
'-x+1/2, -y, z+1/2'

loop_
_atom_site_label
_atom_site_type_symbol
_atom_site_fract_x
_atom_site_fract_y
_atom_site_fract_z
_atom_site_U_iso_or_equiv
_atom_site_adp_type
_atom_site_occupancy
_atom_site_site_symmetry_order
_atom_site_calc_flag
_atom_site_refinement_flags_posn
_atom_site_refinement_flags_adp
_atom_site_refinement_flags_occupancy
_atom_site_disorder_assembly
_atom_site_disorder_group
Ru1 Ru 0.15497(10) 0.48331(8) 0.56328(3) 0.0238(3) Uani 1 1 d . . . . .
Ru2 Ru 0.66935(10) 0.38890(8) 0.75078(3) 0.0268(3) Uani 1 1 d . . . . .
P1 P 0.1314(3) 0.4472(2) 0.50372(10) 0.0242(9) Uani 1 1 d . . . . .
P2 P 0.7161(3) 0.3946(3) 0.81091(10) 0.0266(9) Uani 1 1 d . . . . .
Cl1 Cl 0.8377(5) 0.0239(4) 0.62931(12) 0.0637(14) Uani 1 1 d . . . . .
Cl2 Cl 0.6451(5) 0.1258(4) 0.65893(14) 0.0690(15) Uani 1 1 d . . . . .
N1 N 0.2336(10) 0.5899(8) 0.5501(3) 0.023(3) Uani 1 1 d . . . . .
O1 O 0.3476(8) 0.4480(6) 0.5596(2) 0.025(2) Uani 1 1 d . . . . .
O2 O 0.5290(9) 0.5064(7) 0.5501(3) 0.034(3) Uani 1 1 d . . . . .
O3 O 0.0064(9) 0.5659(6) 0.5652(3) 0.028(2) Uani 1 1 d . . . . .
O4 O -0.0465(9) 0.6932(7) 0.5487(3) 0.033(3) Uani 1 1 d . . . . .
O5 O 0.7928(9) 0.2916(7) 0.7399(3) 0.036(3) Uani 1 1 d . . . . .
O8 O 0.3034(9) 0.4115(7) 0.7729(3) 0.041(3) Uani 1 1 d . . . . .
O7 O 0.4975(9) 0.4488(7) 0.7619(2) 0.032(3) Uani 1 1 d . . . . .
O6 O 0.8015(10) 0.1510(8) 0.7388(3) 0.049(3) Uani 1 1 d . . . . .
C2 C 0.3562(13) 0.5960(10) 0.5458(4) 0.029(4) Uani 1 1 d . . . . .
N3 N 0.0508(11) 0.3854(8) 0.5851(3) 0.025(3) Uani 1 1 d . . . . .
N2 N 0.1900(11) 0.4961(7) 0.6190(3) 0.026(3) Uani 1 1 d . . . . .
C9 C -0.1075(12) 0.5033(9) 0.4957(4) 0.028(4) Uani 1 1 d . . . . .
H9 H -0.108070 0.505794 0.520560 0.033 Uiso 1 1 calc R U . . .
N6 N 0.7859(11) 0.4837(8) 0.7320(3) 0.028(3) Uani 1 1 d . . . . .
N4 N 0.5644(11) 0.2888(8) 0.7594(3) 0.028(3) Uani 1 1 d . . . . .
C57 C 0.8560(15) 0.3453(9) 0.8257(4) 0.032(4) Uani 1 1 d . . . . .
C1 C 0.4188(12) 0.5091(10) 0.5521(4) 0.025(3) Uani 1 1 d . . . . .
C3 C 0.4095(14) 0.6686(10) 0.5365(4) 0.028(4) Uani 1 1 d . . . . .
H3 H 0.493226 0.671761 0.533653 0.034 Uiso 1 1 calc R U . . .
C4 C 0.3382(15) 0.7377(11) 0.5314(4) 0.041(4) Uani 1 1 d . . . . .
H4 H 0.372969 0.787883 0.524414 0.050 Uiso 1 1 calc R U . . .
C5 C 0.2136(14) 0.7318(10) 0.5367(4) 0.030(4) Uani 1 1 d . . . . .
H5 H 0.164291 0.778188 0.533589 0.036 Uiso 1 1 calc R U . . .
C6 C 0.1634(13) 0.6567(9) 0.5468(3) 0.022(3) Uani 1 1 d . . . . .
C7 C 0.0294(13) 0.6424(10) 0.5530(3) 0.022(3) Uani 1 1 d . . . . .
C35 C -0.0299(14) 0.3337(11) 0.5692(4) 0.042(5) Uani 1 1 d . . . . .
H35 H -0.033345 0.333286 0.544301 0.050 Uiso 1 1 calc R U . . .
C34 C -0.1084(15) 0.2808(10) 0.5878(5) 0.044(5) Uani 1 1 d . . . . .
H34 H -0.166704 0.250447 0.575473 0.053 Uiso 1 1 calc R U . . .
C33 C -0.0997(16) 0.2739(12) 0.6233(5) 0.049(5) Uani 1 1 d . . . . .
H33 H -0.148408 0.236465 0.635743 0.058 Uiso 1 1 calc R U . . .
C32 C -0.0141(15) 0.3252(11) 0.6421(5) 0.039(4) Uani 1 1 d . . . . .
C36 C 0.0011(17) 0.3217(12) 0.6802(5) 0.047(5) Uani 1 1 d . . . . .
H36 H -0.044458 0.284582 0.693789 0.057 Uiso 1 1 calc R U . . .
C37 C 0.0826(19) 0.3731(13) 0.6965(5) 0.052(6) Uani 1 1 d . . . . .
H37 H 0.092601 0.368848 0.721134 0.062 Uiso 1 1 calc R U . . .
C29 C 0.1538(17) 0.4333(10) 0.6775(4) 0.037(4) Uani 1 1 d . . . . .
C28 C 0.2377(17) 0.4891(12) 0.6925(4) 0.045(5) Uani 1 1 d . . . . .
H28 H 0.255827 0.486437 0.716816 0.054 Uiso 1 1 calc R U . . .
C27 C 0.2923(16) 0.5471(12) 0.6714(4) 0.048(5) Uani 1 1 d . . . . .
H27 H 0.347176 0.584579 0.681277 0.057 Uiso 1 1 calc R U . . .
C26 C 0.2653(15) 0.5500(10) 0.6343(4) 0.032(4) Uani 1 1 d . . . . .
H26 H 0.301274 0.590948 0.620211 0.038 Uiso 1 1 calc R U . . .
C30 C 0.1374(13) 0.4373(10) 0.6392(3) 0.026(4) Uani 1 1 d . . . . .
C31 C 0.0567(14) 0.3808(11) 0.6217(4) 0.034(4) Uani 1 1 d . . . . .
C8 C -0.0024(13) 0.4786(10) 0.4779(4) 0.031(4) Uani 1 1 d . . . . .
C10 C -0.2150(14) 0.5251(10) 0.4761(5) 0.040(4) Uani 1 1 d . . . . .
H10 H -0.285843 0.540612 0.487870 0.047 Uiso 1 1 calc R U . . .
C11 C -0.2100(14) 0.5223(12) 0.4396(4) 0.045(5) Uani 1 1 d . . . . .
H11 H -0.276149 0.541439 0.426516 0.054 Uiso 1 1 calc R U . . .
C12 C -0.1090(16) 0.4916(14) 0.4213(4) 0.059(6) Uani 1 1 d . . . . .
H12 H -0.111392 0.483956 0.396647 0.070 Uiso 1 1 calc R U . . .
C13 C -0.0036(14) 0.4725(11) 0.4410(4) 0.039(4) Uani 1 1 d . . . . .
H13 H 0.066198 0.455648 0.428953 0.047 Uiso 1 1 calc R U . . .
C14 C 0.2544(12) 0.4917(10) 0.4759(4) 0.025(3) Uani 1 1 d . . . . .
C15 C 0.2441(13) 0.5719(10) 0.4629(3) 0.025(4) Uani 1 1 d . . . . .
H15 H 0.170159 0.599419 0.465064 0.030 Uiso 1 1 calc R U . . .
C16 C 0.3390(15) 0.6118(11) 0.4472(4) 0.040(4) Uani 1 1 d . . . . .
H16 H 0.331124 0.667069 0.440181 0.048 Uiso 1 1 calc R U . . .
C17 C 0.4497(15) 0.5690(12) 0.4413(4) 0.045(5) Uani 1 1 d . . . . .
H17 H 0.514003 0.594967 0.429654 0.055 Uiso 1 1 calc R U . . .
C18 C 0.4608(15) 0.4850(11) 0.4538(4) 0.038(4) Uani 1 1 d . . . . .
H18 H 0.532354 0.455504 0.450214 0.046 Uiso 1 1 calc R U . . .
C19 C 0.3629(14) 0.4482(11) 0.4714(4) 0.033(4) Uani 1 1 d . . . . .
H19 H 0.370021 0.394237 0.480114 0.039 Uiso 1 1 calc R U . . .
C20 C 0.1409(14) 0.3335(10) 0.4963(4) 0.030(4) Uani 1 1 d . . . . .
C21 C 0.2191(14) 0.2869(10) 0.5173(4) 0.032(4) Uani 1 1 d . . . . .
H21 H 0.269158 0.314448 0.533496 0.039 Uiso 1 1 calc R U . . .
C22 C 0.2260(15) 0.2016(11) 0.5152(4) 0.038(4) Uani 1 1 d . . . . .
H22 H 0.279054 0.172377 0.529984 0.046 Uiso 1 1 calc R U . . .
C23 C 0.1516(15) 0.1590(10) 0.4906(4) 0.038(4) Uani 1 1 d . . . . .
H23 H 0.156559 0.101487 0.488221 0.045 Uiso 1 1 calc R U . . .
C24 C 0.0693(15) 0.2056(11) 0.4694(4) 0.037(4) Uani 1 1 d . . . . .
H24 H 0.016724 0.179001 0.453598 0.045 Uiso 1 1 calc R U . . .
C25 C 0.0685(14) 0.2903(11) 0.4725(4) 0.033(4) Uani 1 1 d . . . . .
H25 H 0.016355 0.320410 0.457840 0.040 Uiso 1 1 calc R U . . .
C68 C 0.7837(13) 0.4919(10) 0.6943(4) 0.031(4) Uani 1 1 d . . . . .
C69 C 0.8621(14) 0.5462(10) 0.6758(4) 0.034(4) Uani 1 1 d . . . . .
C70 C 0.9468(14) 0.5942(11) 0.6957(4) 0.040(4) Uani 1 1 d . . . . .
H70 H 0.998566 0.631204 0.684167 0.048 Uiso 1 1 calc R U . . .
C71 C 0.9509(14) 0.5851(10) 0.7322(4) 0.035(4) Uani 1 1 d . . . . .
H71 H 1.006306 0.615694 0.745656 0.042 Uiso 1 1 calc R U . . .
C72 C 0.8716(12) 0.5297(11) 0.7492(4) 0.038(4) Uani 1 1 d . . . . .
H72 H 0.877926 0.523990 0.773970 0.045 Uiso 1 1 calc R U . . .
C73 C 0.8478(19) 0.5520(11) 0.6375(4) 0.047(5) Uani 1 1 d . . . . .
H73 H 0.897523 0.588211 0.624749 0.056 Uiso 1 1 calc R U . . .
C74 C 0.7631(18) 0.5059(12) 0.6193(5) 0.048(5) Uani 1 1 d . . . . .
H74 H 0.758579 0.509242 0.594431 0.058 Uiso 1 1 calc R U . . .
C66 C 0.6807(17) 0.4521(11) 0.6386(4) 0.041(4) Uani 1 1 d . . . . .
C65 C 0.5897(18) 0.4100(12) 0.6214(5) 0.049(5) Uani 1 1 d . . . . .
H65 H 0.576945 0.416435 0.596893 0.058 Uiso 1 1 calc R U . . .
C64 C 0.5154(18) 0.3562(12) 0.6421(4) 0.046(5) Uani 1 1 d . . . . .
H64 H 0.453713 0.325522 0.631372 0.056 Uiso 1 1 calc R U . . .
C63 C 0.5365(18) 0.3500(13) 0.6793(4) 0.054(5) Uani 1 1 d . . . . .
H63 H 0.487169 0.315121 0.692792 0.065 Uiso 1 1 calc R U . . .
N5 N 0.6236(11) 0.3918(9) 0.6957(3) 0.033(3) Uani 1 1 d . . . . .
C67 C 0.6946(13) 0.4430(9) 0.6755(3) 0.025(4) Uani 1 1 d . . . . .
C38 C 0.7455(15) 0.2153(11) 0.7438(4) 0.033(4) Uani 1 1 d . . . . .
C39 C 0.6148(12) 0.2154(9) 0.7540(4) 0.026(3) Uani 1 1 d . . . . .
C43 C 0.4449(14) 0.3021(10) 0.7662(4) 0.028(4) Uani 1 1 d . . . . .
C44 C 0.4092(12) 0.3917(11) 0.7672(4) 0.026(3) Uani 1 1 d . . . . .
C42 C 0.3730(15) 0.2310(12) 0.7701(4) 0.042(5) Uani 1 1 d . . . . .
H42 H 0.291438 0.237665 0.775977 0.050 Uiso 1 1 calc R U . . .
C41 C 0.4171(16) 0.1519(12) 0.7658(4) 0.039(4) Uani 1 1 d . . . . .
H41 H 0.366932 0.105809 0.768732 0.047 Uiso 1 1 calc R U . . .
C40 C 0.5390(16) 0.1424(11) 0.7568(4) 0.038(4) Uani 1 1 d . . . . .
H40 H 0.571169 0.089753 0.752718 0.046 Uiso 1 1 calc R U . . .
C45 C 0.5977(13) 0.3473(11) 0.8384(4) 0.030(4) Uani 1 1 d . . . . .
C50 C 0.5976(14) 0.2619(10) 0.8446(4) 0.031(4) Uani 1 1 d . . . . .
H50 H 0.659648 0.229702 0.834859 0.037 Uiso 1 1 calc R U . . .
C49 C 0.5079(14) 0.2231(11) 0.8647(4) 0.037(4) Uani 1 1 d . . . . .
H49 H 0.510940 0.166086 0.868765 0.044 Uiso 1 1 calc R U . . .
C48 C 0.4147(14) 0.2700(13) 0.8785(5) 0.043(5) Uani 1 1 d . . . . .
H48 H 0.355737 0.245221 0.892835 0.052 Uiso 1 1 calc R U . . .
C47 C 0.4091(14) 0.3541(12) 0.8710(4) 0.036(4) Uani 1 1 d . . . . .
H47 H 0.342436 0.384396 0.878994 0.043 Uiso 1 1 calc R U . . .
C46 C 0.4992(13) 0.3945(12) 0.8522(4) 0.035(4) Uani 1 1 d . . . . .
H46 H 0.495465 0.451719 0.848573 0.042 Uiso 1 1 calc R U . . .
C51 C 0.7350(13) 0.5010(10) 0.8291(4) 0.029(4) Uani 1 1 d . . . . .
C52 C 0.6521(17) 0.5630(10) 0.8173(4) 0.039(4) Uani 1 1 d . . . . .
H52 H 0.587877 0.549789 0.802175 0.047 Uiso 1 1 calc R U . . .
C53 C 0.6710(15) 0.6461(10) 0.8295(4) 0.039(4) Uani 1 1 d . . . . .
H53 H 0.618621 0.687685 0.821665 0.047 Uiso 1 1 calc R U . . .
C54 C 0.7631(17) 0.6667(11) 0.8522(5) 0.046(5) Uani 1 1 d . . . . .
H54 H 0.771055 0.721023 0.860507 0.056 Uiso 1 1 calc R U . . .
C55 C 0.8427(18) 0.6075(13) 0.8626(4) 0.053(5) Uani 1 1 d . . . . .
H55 H 0.906610 0.621859 0.877653 0.063 Uiso 1 1 calc R U . . .
C56 C 0.8311(15) 0.5251(11) 0.8512(4) 0.034(4) Uani 1 1 d . . . . .
H56 H 0.888125 0.485792 0.858374 0.041 Uiso 1 1 calc R U . . .
C58 C 0.9572(14) 0.3505(11) 0.8024(4) 0.034(4) Uani 1 1 d . . . . .
H58 H 0.945960 0.371529 0.779443 0.041 Uiso 1 1 calc R U . . .
C59 C 1.0728(15) 0.3255(12) 0.8127(5) 0.045(5) Uani 1 1 d . . . . .
H59 H 1.138573 0.330166 0.797207 0.054 Uiso 1 1 calc R U . . .
C60 C 1.0864(16) 0.2930(11) 0.8471(5) 0.045(5) Uani 1 1 d . . . . .
H60 H 1.162863 0.276423 0.854865 0.054 Uiso 1 1 calc R U . . .
C61 C 0.9862(14) 0.2848(10) 0.8702(4) 0.032(4) Uani 1 1 d . . . . .
H61 H 0.996452 0.261087 0.892737 0.038 Uiso 1 1 calc R U . . .
C62 C 0.8764(17) 0.3112(10) 0.8599(4) 0.036(4) Uani 1 1 d . . . . .
H62 H 0.811632 0.306778 0.875833 0.043 Uiso 1 1 calc R U . . .
C75 C 0.7655(18) 0.0557(12) 0.6693(5) 0.052(5) Uani 1 1 d . . . . .
H75A H 0.823778 0.082918 0.684874 0.062 Uiso 1 1 calc R U . . .
H75B H 0.733415 0.007569 0.681778 0.062 Uiso 1 1 calc R U . . .

loop_
_atom_site_aniso_label
_atom_site_aniso_U_11
_atom_site_aniso_U_22
_atom_site_aniso_U_33
_atom_site_aniso_U_23
_atom_site_aniso_U_13
_atom_site_aniso_U_12
Ru1 0.0234(5) 0.0257(7) 0.0222(5) 0.0024(5) -0.0001(5) -0.0017(6)
Ru2 0.0238(5) 0.0320(7) 0.0246(6) 0.0015(6) 0.0002(6) -0.0034(6)
P1 0.022(2) 0.025(2) 0.0259(19) -0.0006(17) -0.0003(16) -0.0021(17)
P2 0.0218(18) 0.034(3) 0.0239(19) -0.0011(19) -0.0001(16) -0.001(2)
Cl1 0.057(3) 0.082(4) 0.053(3) -0.011(3) 0.008(3) -0.010(3)
Cl2 0.044(3) 0.077(4) 0.085(3) -0.004(3) 0.005(3) 0.002(3)
N1 0.015(6) 0.028(8) 0.026(6) 0.003(6) -0.002(5) 0.001(6)
O1 0.019(4) 0.022(6) 0.033(5) 0.004(4) -0.013(5) -0.002(5)
O2 0.024(5) 0.035(7) 0.044(6) -0.003(5) -0.003(5) 0.005(5)
O3 0.028(5) 0.025(6) 0.031(5) 0.001(5) 0.008(5) 0.000(5)
O4 0.022(5) 0.027(7) 0.050(7) 0.004(6) -0.004(5) 0.006(5)
O5 0.026(5) 0.045(8) 0.036(6) 0.008(5) 0.003(5) -0.005(5)
O8 0.030(6) 0.056(9) 0.036(6) 0.003(6) -0.002(5) 0.013(6)
O7 0.030(6) 0.036(7) 0.028(6) 0.007(5) -0.006(4) -0.006(5)
O6 0.043(7) 0.045(8) 0.060(8) -0.011(6) -0.007(6) 0.018(6)
C2 0.020(7) 0.044(11) 0.023(7) -0.001(7) -0.003(6) -0.003(8)
N3 0.035(7) 0.013(7) 0.027(6) 0.002(6) 0.010(5) 0.003(6)
N2 0.036(7) 0.018(8) 0.026(6) -0.002(5) 0.004(5) -0.008(6)
C9 0.022(7) 0.024(10) 0.037(8) -0.004(7) -0.008(6) -0.002(6)
N6 0.027(6) 0.028(8) 0.030(6) 0.003(6) 0.000(5) -0.002(6)
N4 0.034(7) 0.031(8) 0.019(6) -0.007(6) -0.005(5) 0.013(6)
C57 0.041(10) 0.023(9) 0.034(8) 0.007(7) -0.001(8) -0.005(8)
C1 0.018(7) 0.026(10) 0.032(8) -0.010(7) -0.005(6) -0.006(7)
C3 0.025(8) 0.028(11) 0.031(8) -0.002(7) -0.005(7) -0.002(8)
C4 0.028(8) 0.040(11) 0.056(10) -0.001(8) -0.002(9) -0.015(9)
C5 0.038(9) 0.020(10) 0.032(8) -0.009(7) -0.003(7) 0.009(8)
C6 0.022(7) 0.022(9) 0.023(7) 0.001(6) 0.001(7) -0.007(8)
C7 0.024(8) 0.028(10) 0.014(7) -0.006(6) 0.011(6) -0.011(7)
C35 0.033(9) 0.059(13) 0.033(9) 0.000(9) -0.002(8) -0.017(9)
C34 0.030(9) 0.019(10) 0.083(14) 0.003(10) 0.004(9) -0.008(7)
C33 0.036(10) 0.044(13) 0.067(13) 0.025(10) 0.006(10) -0.014(9)
C32 0.029(9) 0.031(11) 0.055(11) 0.011(9) 0.018(8) -0.005(8)
C36 0.042(11) 0.048(14) 0.051(11) 0.014(10) 0.018(9) 0.007(10)
C37 0.080(14) 0.046(14) 0.030(9) 0.017(9) 0.026(10) 0.014(11)
C29 0.050(10) 0.041(11) 0.019(7) 0.012(7) 0.007(8) 0.022(10)
C28 0.065(12) 0.046(13) 0.023(8) 0.007(9) -0.003(8) 0.012(10)
C27 0.049(11) 0.073(15) 0.021(8) -0.002(9) -0.009(8) 0.012(10)
C26 0.045(10) 0.023(10) 0.028(8) -0.001(7) 0.000(7) -0.004(8)
C30 0.028(8) 0.029(10) 0.020(7) 0.004(7) 0.001(6) 0.009(7)
C31 0.036(9) 0.037(11) 0.028(8) 0.010(8) 0.009(7) -0.004(9)
C8 0.028(8) 0.019(9) 0.044(9) 0.006(8) -0.002(7) -0.015(8)
C10 0.027(8) 0.024(10) 0.068(12) -0.004(9) 0.000(8) 0.009(8)
C11 0.032(8) 0.072(14) 0.031(9) 0.019(10) -0.010(7) -0.009(9)
C12 0.045(10) 0.099(18) 0.032(9) 0.025(11) -0.009(8) -0.036(12)
C13 0.028(8) 0.062(13) 0.028(8) 0.002(9) -0.001(7) -0.002(9)
C14 0.025(7) 0.025(10) 0.024(7) 0.003(7) -0.003(6) -0.006(7)
C15 0.025(8) 0.029(10) 0.021(8) 0.008(7) -0.001(6) -0.001(7)
C16 0.042(9) 0.047(11) 0.031(8) 0.010(8) -0.013(8) 0.008(10)
C17 0.029(8) 0.072(15) 0.036(10) 0.006(10) 0.007(8) -0.009(9)
C18 0.038(9) 0.035(11) 0.041(9) 0.013(9) 0.014(8) 0.011(9)
C19 0.034(9) 0.043(11) 0.020(7) 0.001(7) 0.009(7) 0.001(8)
C20 0.027(8) 0.038(10) 0.024(7) -0.004(7) 0.002(7) -0.007(8)
C21 0.033(8) 0.020(10) 0.045(9) 0.000(8) -0.007(8) 0.010(7)
C22 0.043(10) 0.024(11) 0.048(10) 0.010(8) -0.014(8) -0.008(8)
C23 0.037(9) 0.016(9) 0.060(10) -0.004(8) -0.004(9) 0.004(8)
C24 0.032(9) 0.029(11) 0.051(10) -0.019(8) 0.005(8) -0.002(8)
C25 0.028(8) 0.033(11) 0.038(9) 0.008(8) 0.004(7) -0.003(8)
C68 0.027(7) 0.033(10) 0.032(8) 0.008(8) -0.002(6) -0.006(8)
C69 0.037(9) 0.032(10) 0.032(8) 0.007(7) 0.002(7) -0.008(8)
C70 0.033(9) 0.034(11) 0.053(11) 0.006(9) 0.007(8) -0.008(8)
C71 0.029(8) 0.039(11) 0.039(9) 0.007(8) 0.004(7) -0.004(8)
C72 0.024(7) 0.058(12) 0.032(8) 0.004(9) 0.001(7) -0.012(8)
C73 0.066(13) 0.037(11) 0.038(9) 0.016(8) 0.010(10) 0.013(11)
C74 0.069(13) 0.036(13) 0.039(10) -0.004(9) -0.004(9) -0.002(10)
C66 0.051(11) 0.036(11) 0.035(9) 0.010(8) 0.005(9) 0.003(9)
C65 0.077(14) 0.038(13) 0.031(9) 0.003(9) -0.008(9) 0.011(11)
C64 0.062(13) 0.046(13) 0.031(9) 0.008(9) -0.016(9) 0.006(10)
C63 0.061(13) 0.075(16) 0.027(9) -0.005(10) -0.010(9) -0.004(12)
N5 0.032(7) 0.030(8) 0.036(7) 0.004(7) 0.000(6) -0.012(7)
C67 0.029(8) 0.029(10) 0.018(7) 0.005(6) 0.010(6) 0.010(7)
C38 0.045(10) 0.032(11) 0.022(8) -0.013(8) 0.001(7) -0.001(9)
C39 0.028(7) 0.019(9) 0.031(8) -0.003(7) -0.004(7) 0.003(6)
C43 0.029(8) 0.032(10) 0.022(7) -0.003(7) 0.004(6) 0.000(8)
C44 0.021(7) 0.035(10) 0.022(7) 0.009(7) 0.000(6) -0.004(8)
C42 0.030(9) 0.055(13) 0.040(9) 0.001(9) -0.003(8) -0.014(9)
C41 0.048(11) 0.034(12) 0.036(9) 0.006(8) -0.008(8) -0.024(9)
C40 0.058(11) 0.030(10) 0.027(9) 0.001(7) -0.006(8) 0.001(9)
C45 0.020(7) 0.041(12) 0.029(8) -0.006(8) -0.012(6) 0.003(7)
C50 0.028(8) 0.018(10) 0.048(10) -0.001(8) 0.002(7) -0.005(7)
C49 0.025(8) 0.042(12) 0.043(10) 0.015(9) -0.003(8) 0.000(8)
C48 0.021(8) 0.062(14) 0.048(10) 0.021(10) 0.009(8) 0.006(9)
C47 0.025(8) 0.047(13) 0.036(9) 0.001(9) 0.005(7) 0.006(8)
C46 0.022(8) 0.040(11) 0.044(9) 0.006(9) 0.002(7) 0.002(8)
C51 0.025(7) 0.035(11) 0.026(7) 0.004(7) 0.005(6) -0.003(7)
C52 0.042(10) 0.040(11) 0.036(8) 0.011(8) -0.001(8) -0.001(10)
C53 0.028(8) 0.022(9) 0.067(11) 0.005(8) -0.008(9) 0.006(8)
C54 0.046(11) 0.024(12) 0.070(13) -0.014(10) 0.013(10) -0.010(9)
C55 0.043(10) 0.071(15) 0.045(10) -0.003(10) -0.019(9) 0.002(13)
C56 0.034(8) 0.040(11) 0.028(7) -0.007(7) -0.001(7) -0.003(9)
C58 0.025(8) 0.051(12) 0.027(8) 0.000(8) 0.003(7) -0.009(8)
C59 0.030(9) 0.060(14) 0.044(11) 0.000(10) -0.007(8) 0.005(9)
C60 0.035(9) 0.032(12) 0.068(13) -0.011(10) -0.021(9) -0.007(8)
C61 0.035(9) 0.021(10) 0.039(9) 0.004(8) -0.004(8) 0.002(8)
C62 0.053(12) 0.025(10) 0.030(8) -0.007(7) -0.004(8) -0.008(8)
C75 0.065(13) 0.042(13) 0.049(11) -0.003(9) 0.014(10) 0.016(10)

loop_
_atom_type_symbol
_atom_type_description
_atom_type_scat_dispersion_real
_atom_type_scat_dispersion_imag
_atom_type_scat_source
C C 0.0033 0.0016 'International Tables Vol C Tables 4.2.6.8 and 6.1.1.4'
H H 0.0000 0.0000 'International Tables Vol C Tables 4.2.6.8 and 6.1.1.4'
N N 0.0061 0.0033 'International Tables Vol C Tables 4.2.6.8 and 6.1.1.4'
O O 0.0106 0.0060 'International Tables Vol C Tables 4.2.6.8 and 6.1.1.4'
P P 0.1023 0.0942 'International Tables Vol C Tables 4.2.6.8 and 6.1.1.4'
Ru Ru -1.2594 0.8363 'International Tables Vol C Tables 4.2.6.8 and 6.1.1.4'
Cl Cl 0.1484 0.1585 'International Tables Vol C Tables 4.2.6.8 and 6.1.1.4'

loop_
_geom_angle_atom_site_label_1
_geom_angle_atom_site_label_2
_geom_angle_atom_site_label_3
_geom_angle
_geom_angle_site_symmetry_1
_geom_angle_site_symmetry_3
_geom_angle_publ_flag
N1 Ru1 O3 78.7(4) . . ?
N1 Ru1 N2 94.6(5) . . ?
O3 Ru1 N2 92.6(4) . . ?
N1 Ru1 N3 167.9(5) . . ?
O3 Ru1 N3 92.0(4) . . ?
N2 Ru1 N3 78.1(4) . . ?
N1 Ru1 O1 77.6(4) . . ?
O3 Ru1 O1 155.9(4) . . ?
N2 Ru1 O1 84.9(4) . . ?
N3 Ru1 O1 110.8(4) . . ?
N1 Ru1 P1 91.6(3) . . ?
O3 Ru1 P1 96.0(3) . . ?
N2 Ru1 P1 170.2(3) . . ?
N3 Ru1 P1 97.1(3) . . ?
O1 Ru1 P1 89.0(2) . . ?
N4 Ru2 N6 169.0(5) . . ?
N4 Ru2 O5 78.9(5) . . ?
N6 Ru2 O5 94.6(4) . . ?
N4 Ru2 N5 92.0(5) . . ?
N6 Ru2 N5 78.9(5) . . ?
O5 Ru2 N5 89.0(5) . . ?
N4 Ru2 O7 79.8(4) . . ?
N6 Ru2 O7 105.9(4) . . ?
O5 Ru2 O7 158.4(4) . . ?
N5 Ru2 O7 88.2(4) . . ?
N4 Ru2 P2 90.3(3) . . ?
N6 Ru2 P2 99.1(3) . . ?
O5 Ru2 P2 94.1(3) . . ?
N5 Ru2 P2 176.4(4) . . ?
O7 Ru2 P2 89.5(3) . . ?
C14 P1 C8 100.8(7) . . ?
C14 P1 C20 104.8(7) . . ?
C8 P1 C20 103.8(7) . . ?
C14 P1 Ru1 111.1(5) . . ?
C8 P1 Ru1 121.8(5) . . ?
C20 P1 Ru1 112.7(5) . . ?
C45 P2 C57 104.7(7) . . ?
C45 P2 C51 105.0(7) . . ?
C57 P2 C51 101.3(7) . . ?
C45 P2 Ru2 111.9(5) . . ?
C57 P2 Ru2 117.9(5) . . ?
C51 P2 Ru2 114.8(5) . . ?
C6 N1 C2 120.4(13) . . ?
C6 N1 Ru1 117.9(9) . . ?
C2 N1 Ru1 121.7(11) . . ?
C1 O1 Ru1 113.8(8) . . ?
C7 O3 Ru1 114.9(8) . . ?
C38 O5 Ru2 114.0(9) . . ?
C44 O7 Ru2 110.8(9) . . ?
N1 C2 C3 121.5(15) . . ?
N1 C2 C1 110.5(13) . . ?
C3 C2 C1 127.9(13) . . ?
C35 N3 C31 115.8(13) . . ?
C35 N3 Ru1 130.2(10) . . ?
C31 N3 Ru1 113.5(10) . . ?
C26 N2 C30 119.3(13) . . ?
C26 N2 Ru1 126.6(10) . . ?
C30 N2 Ru1 113.8(9) . . ?
C8 C9 C10 120.9(14) . . ?
C8 C9 H9 119.6 . . ?
C10 C9 H9 119.6 . . ?
C72 N6 C68 115.6(13) . . ?
C72 N6 Ru2 131.1(10) . . ?
C68 N6 Ru2 112.7(10) . . ?
C39 N4 C43 125.2(14) . . ?
C39 N4 Ru2 116.8(10) . . ?
C43 N4 Ru2 117.5(11) . . ?
C58 C57 C62 117.0(15) . . ?
C58 C57 P2 117.1(11) . . ?
C62 C57 P2 125.4(13) . . ?
O2 C1 O1 126.3(15) . . ?
O2 C1 C2 117.3(14) . . ?
O1 C1 C2 116.3(11) . . ?
C4 C3 C2 119.1(15) . . ?
C4 C3 H3 120.4 . . ?
C2 C3 H3 120.5 . . ?
C5 C4 C3 119.2(16) . . ?
C5 C4 H4 120.4 . . ?
C3 C4 H4 120.4 . . ?
C4 C5 C6 119.6(15) . . ?
C4 C5 H5 120.2 . . ?
C6 C5 H5 120.2 . . ?
N1 C6 C5 120.0(13) . . ?
N1 C6 C7 115.5(12) . . ?
C5 C6 C7 124.5(14) . . ?
O4 C7 O3 123.3(13) . . ?
O4 C7 C6 124.5(14) . . ?
O3 C7 C6 112.2(13) . . ?
N3 C35 C34 124.1(15) . . ?
N3 C35 H35 117.9 . . ?
C34 C35 H35 118.0 . . ?
C33 C34 C35 120.1(17) . . ?
C33 C34 H34 119.9 . . ?
C35 C34 H34 119.9 . . ?
C34 C33 C32 118.9(16) . . ?
C34 C33 H33 120.5 . . ?
C32 C33 H33 120.5 . . ?
C31 C32 C33 117.6(16) . . ?
C31 C32 C36 119.8(17) . . ?
C33 C32 C36 122.6(16) . . ?
C37 C36 C32 119.7(17) . . ?
C37 C36 H36 120.2 . . ?
C32 C36 H36 120.2 . . ?
C36 C37 C29 123.4(17) . . ?
C36 C37 H37 118.3 . . ?
C29 C37 H37 118.3 . . ?
C28 C29 C30 116.7(15) . . ?
C28 C29 C37 126.5(15) . . ?
C30 C29 C37 116.9(17) . . ?
C27 C28 C29 119.8(14) . . ?
C27 C28 H28 120.1 . . ?
C29 C28 H28 120.1 . . ?
C28 C27 C26 119.8(17) . . ?
C28 C27 H27 120.1 . . ?
C26 C27 H27 120.1 . . ?
N2 C26 C27 121.9(16) . . ?
N2 C26 H26 119.1 . . ?
C27 C26 H26 119.1 . . ?
N2 C30 C29 122.3(15) . . ?
N2 C30 C31 117.4(12) . . ?
C29 C30 C31 120.2(15) . . ?
N3 C31 C32 123.2(16) . . ?
N3 C31 C30 116.8(14) . . ?
C32 C31 C30 119.9(14) . . ?
C13 C8 C9 119.2(14) . . ?
C13 C8 P1 120.8(12) . . ?
C9 C8 P1 119.8(11) . . ?
C11 C10 C9 117.9(15) . . ?
C11 C10 H10 121.0 . . ?
C9 C10 H10 121.1 . . ?
C10 C11 C12 122.2(15) . . ?
C10 C11 H11 118.9 . . ?
C12 C11 H11 118.9 . . ?
C11 C12 C13 118.7(15) . . ?
C11 C12 H12 120.7 . . ?
C13 C12 H12 120.7 . . ?
C8 C13 C12 120.8(16) . . ?
C8 C13 H13 119.6 . . ?
C12 C13 H13 119.6 . . ?
C15 C14 C19 119.7(14) . . ?
C15 C14 P1 119.8(11) . . ?
C19 C14 P1 120.1(12) . . ?
C16 C15 C14 121.9(15) . . ?
C16 C15 H15 119.0 . . ?
C14 C15 H15 119.0 . . ?
C15 C16 C17 119.9(16) . . ?
C15 C16 H16 120.0 . . ?
C17 C16 H16 120.0 . . ?
C16 C17 C18 118.7(15) . . ?
C16 C17 H17 120.7 . . ?
C18 C17 H17 120.6 . . ?
C19 C18 C17 119.2(15) . . ?
C19 C18 H18 120.4 . . ?
C17 C18 H18 120.4 . . ?
C18 C19 C14 120.4(15) . . ?
C18 C19 H19 119.8 . . ?
C14 C19 H19 119.8 . . ?
C25 C20 C21 116.7(15) . . ?
C25 C20 P1 124.1(13) . . ?
C21 C20 P1 119.0(12) . . ?
C22 C21 C20 122.8(16) . . ?
C22 C21 H21 118.6 . . ?
C20 C21 H21 118.6 . . ?
C21 C22 C23 119.3(16) . . ?
C21 C22 H22 120.4 . . ?
C23 C22 H22 120.4 . . ?
C24 C23 C22 118.6(15) . . ?
C24 C23 H23 120.7 . . ?
C22 C23 H23 120.7 . . ?
C23 C24 C25 118.9(16) . . ?
C23 C24 H24 120.5 . . ?
C25 C24 H24 120.6 . . ?
C20 C25 C24 123.6(16) . . ?
C20 C25 H25 118.2 . . ?
C24 C25 H25 118.2 . . ?
C69 C68 N6 122.4(14) . . ?
C69 C68 C67 121.1(13) . . ?
N6 C68 C67 116.5(13) . . ?
C68 C69 C70 118.8(14) . . ?
C68 C69 C73 117.4(15) . . ?
C70 C69 C73 123.8(16) . . ?
C71 C70 C69 119.0(15) . . ?
C71 C70 H70 120.5 . . ?
C69 C70 H70 120.5 . . ?
C70 C71 C72 119.9(16) . . ?
C70 C71 H71 120.1 . . ?
C72 C71 H71 120.1 . . ?
N6 C72 C71 124.4(15) . . ?
N6 C72 H72 117.8 . . ?
C71 C72 H72 117.8 . . ?
C74 C73 C69 122.1(17) . . ?
C74 C73 H73 119.0 . . ?
C69 C73 H73 119.0 . . ?
C73 C74 C66 120.1(16) . . ?
C73 C74 H74 119.9 . . ?
C66 C74 H74 119.9 . . ?
C65 C66 C67 119.5(16) . . ?
C65 C66 C74 121.3(16) . . ?
C67 C66 C74 119.1(17) . . ?
C64 C65 C66 117.8(16) . . ?
C64 C65 H65 121.1 . . ?
C66 C65 H65 121.1 . . ?
C65 C64 C63 118.9(18) . . ?
C65 C64 H64 120.5 . . ?
C63 C64 H64 120.5 . . ?
N5 C63 C64 122.7(19) . . ?
N5 C63 H63 118.6 . . ?
C64 C63 H63 118.7 . . ?
C63 N5 C67 118.0(14) . . ?
C63 N5 Ru2 127.7(12) . . ?
C67 N5 Ru2 114.3(10) . . ?
N5 C67 C66 123.0(15) . . ?
N5 C67 C68 117.0(12) . . ?
C66 C67 C68 120.0(14) . . ?
O6 C38 O5 124.2(15) . . ?
O6 C38 C39 122.1(16) . . ?
O5 C38 C39 113.7(14) . . ?
N4 C39 C40 118.2(14) . . ?
N4 C39 C38 116.6(14) . . ?
C40 C39 C38 125.1(14) . . ?
N4 C43 C42 116.1(15) . . ?
N4 C43 C44 114.3(13) . . ?
C42 C43 C44 129.5(14) . . ?
O8 C44 O7 122.2(16) . . ?
O8 C44 C43 120.3(15) . . ?
O7 C44 C43 117.5(12) . . ?
C41 C42 C43 123.0(16) . . ?
C41 C42 H42 118.5 . . ?
C43 C42 H42 118.5 . . ?
C42 C41 C40 118.1(16) . . ?
C42 C41 H41 120.9 . . ?
C40 C41 H41 120.9 . . ?
C39 C40 C41 119.1(16) . . ?
C39 C40 H40 120.5 . . ?
C41 C40 H40 120.5 . . ?
C50 C45 C46 117.9(15) . . ?
C50 C45 P2 120.2(12) . . ?
C46 C45 P2 121.7(13) . . ?
C49 C50 C45 122.1(16) . . ?
C49 C50 H50 118.9 . . ?
C45 C50 H50 118.9 . . ?
C48 C49 C50 119.3(17) . . ?
C48 C49 H49 120.4 . . ?
C50 C49 H49 120.4 . . ?
C47 C48 C49 119.6(16) . . ?
C47 C48 H48 120.2 . . ?
C49 C48 H48 120.2 . . ?
C48 C47 C46 122.2(16) . . ?
C48 C47 H47 118.9 . . ?
C46 C47 H47 118.9 . . ?
C47 C46 C45 118.8(17) . . ?
C47 C46 H46 120.6 . . ?
C45 C46 H46 120.6 . . ?
C56 C51 C52 118.4(15) . . ?
C56 C51 P2 123.9(12) . . ?
C52 C51 P2 117.5(11) . . ?
C53 C52 C51 117.7(16) . . ?
C53 C52 H52 121.2 . . ?
C51 C52 H52 121.2 . . ?
C54 C53 C52 122.3(16) . . ?
C54 C53 H53 118.8 . . ?
C52 C53 H53 118.9 . . ?
C55 C54 C53 119.3(17) . . ?
C55 C54 H54 120.3 . . ?
C53 C54 H54 120.4 . . ?
C54 C55 C56 121.5(17) . . ?
C54 C55 H55 119.3 . . ?
C56 C55 H55 119.3 . . ?
C51 C56 C55 120.8(16) . . ?
C51 C56 H56 119.6 . . ?
C55 C56 H56 119.6 . . ?
C59 C58 C57 122.4(15) . . ?
C59 C58 H58 118.8 . . ?
C57 C58 H58 118.8 . . ?
C60 C59 C58 117.5(16) . . ?
C60 C59 H59 121.3 . . ?
C58 C59 H59 121.3 . . ?
C59 C60 C61 121.1(16) . . ?
C59 C60 H60 119.5 . . ?
C61 C60 H60 119.5 . . ?
C60 C61 C62 120.2(16) . . ?
C60 C61 H61 119.9 . . ?
C62 C61 H61 119.9 . . ?
C61 C62 C57 121.8(17) . . ?
C61 C62 H62 119.1 . . ?
C57 C62 H62 119.1 . . ?
Cl1 C75 Cl2 109.5(10) . . ?
Cl1 C75 H75A 109.8 . . ?
Cl2 C75 H75A 109.8 . . ?
Cl1 C75 H75B 109.8 . . ?
Cl2 C75 H75B 109.8 . . ?
H75A C75 H75B 108.2 . . ?

loop_
_geom_bond_atom_site_label_1
_geom_bond_atom_site_label_2
_geom_bond_distance
_geom_bond_site_symmetry_2
_geom_bond_publ_flag
Ru1 N1 1.982(12) . ?
Ru1 O3 2.109(10) . ?
Ru1 N2 2.125(11) . ?
Ru1 N3 2.111(12) . ?
Ru1 O1 2.200(10) . ?
Ru1 P1 2.312(4) . ?
Ru2 N4 2.007(14) . ?
Ru2 N6 2.112(13) . ?
Ru2 O5 2.112(11) . ?
Ru2 N5 2.118(12) . ?
Ru2 O7 2.163(11) . ?
Ru2 P2 2.304(4) . ?
P1 C14 1.850(14) . ?
P1 C8 1.832(15) . ?
P1 C20 1.851(16) . ?
P2 C45 1.826(17) . ?
P2 C57 1.818(17) . ?
P2 C51 1.852(17) . ?
Cl1 C75 1.767(17) . ?
Cl2 C75 1.782(18) . ?
N1 C6 1.330(18) . ?
N1 C2 1.363(17) . ?
O1 C1 1.287(17) . ?
O2 C1 1.217(16) . ?
O3 C7 1.336(17) . ?
O4 C7 1.179(17) . ?
O5 C38 1.340(19) . ?
O8 C44 1.226(16) . ?
O7 C44 1.352(17) . ?
O6 C38 1.217(18) . ?
C2 C3 1.35(2) . ?
C2 C1 1.58(2) . ?
N3 C35 1.354(19) . ?
N3 C31 1.368(18) . ?
N2 C26 1.328(18) . ?
N2 C30 1.339(18) . ?
C9 C8 1.39(2) . ?
C9 C10 1.43(2) . ?
C9 H9 0.9300 . ?
N6 C72 1.360(19) . ?
N6 C68 1.414(18) . ?
N4 C39 1.319(18) . ?
N4 C43 1.357(18) . ?
C57 C58 1.41(2) . ?
C57 C62 1.41(2) . ?
C3 C4 1.37(2) . ?
C3 H3 0.9300 . ?
C4 C5 1.39(2) . ?
C4 H4 0.9300 . ?
C5 C6 1.38(2) . ?
C5 H5 0.9300 . ?
C6 C7 1.511(19) . ?
C35 C34 1.40(2) . ?
C35 H35 0.9300 . ?
C34 C33 1.33(2) . ?
C34 H34 0.9300 . ?
C33 C32 1.44(2) . ?
C33 H33 0.9300 . ?
C32 C31 1.41(2) . ?
C32 C36 1.43(2) . ?
C36 C37 1.36(3) . ?
C36 H36 0.9300 . ?
C37 C29 1.43(2) . ?
C37 H37 0.9300 . ?
C29 C28 1.40(2) . ?
C29 C30 1.442(19) . ?
C28 C27 1.36(2) . ?
C28 H28 0.9300 . ?
C27 C26 1.42(2) . ?
C27 H27 0.9300 . ?
C26 H26 0.9300 . ?
C30 C31 1.43(2) . ?
C8 C13 1.38(2) . ?
C10 C11 1.36(2) . ?
C10 H10 0.9300 . ?
C11 C12 1.39(3) . ?
C11 H11 0.9300 . ?
C12 C13 1.41(2) . ?
C12 H12 0.9300 . ?
C13 H13 0.9300 . ?
C14 C15 1.38(2) . ?
C14 C19 1.40(2) . ?
C15 C16 1.36(2) . ?
C15 H15 0.9300 . ?
C16 C17 1.42(2) . ?
C16 H16 0.9300 . ?
C17 C18 1.43(2) . ?
C17 H17 0.9300 . ?
C18 C19 1.39(2) . ?
C18 H18 0.9300 . ?
C19 H19 0.9300 . ?
C20 C25 1.38(2) . ?
C20 C21 1.38(2) . ?
C21 C22 1.37(2) . ?
C21 H21 0.9300 . ?
C22 C23 1.41(2) . ?
C22 H22 0.9300 . ?
C23 C24 1.42(2) . ?
C23 H23 0.9300 . ?
C24 C25 1.37(2) . ?
C24 H24 0.9300 . ?
C25 H25 0.9300 . ?
C68 C69 1.41(2) . ?
C68 C67 1.44(2) . ?
C69 C70 1.42(2) . ?
C69 C73 1.44(2) . ?
C70 C71 1.37(2) . ?
C70 H70 0.9300 . ?
C71 C72 1.40(2) . ?
C71 H71 0.9300 . ?
C72 H72 0.9300 . ?
C73 C74 1.37(3) . ?
C73 H73 0.9300 . ?
C74 C66 1.45(2) . ?
C74 H74 0.9300 . ?
C66 C65 1.37(3) . ?
C66 C67 1.39(2) . ?
C65 C64 1.42(3) . ?
C65 H65 0.9300 . ?
C64 C63 1.41(2) . ?
C64 H64 0.9300 . ?
C63 N5 1.32(2) . ?
C63 H63 0.9300 . ?
N5 C67 1.362(18) . ?
C38 C39 1.49(2) . ?
C39 C40 1.44(2) . ?
C43 C42 1.40(2) . ?
C43 C44 1.49(2) . ?
C42 C41 1.37(2) . ?
C42 H42 0.9300 . ?
C41 C40 1.39(2) . ?
C41 H41 0.9300 . ?
C40 H40 0.9300 . ?
C45 C50 1.39(2) . ?
C45 C46 1.42(2) . ?
C50 C49 1.39(2) . ?
C50 H50 0.9300 . ?
C49 C48 1.37(2) . ?
C49 H49 0.9300 . ?
C48 C47 1.38(2) . ?
C48 H48 0.9300 . ?
C47 C46 1.38(2) . ?
C47 H47 0.9300 . ?
C46 H46 0.9300 . ?
C51 C56 1.40(2) . ?
C51 C52 1.42(2) . ?
C52 C53 1.43(2) . ?
C52 H52 0.9300 . ?
C53 C54 1.36(2) . ?
C53 H53 0.9300 . ?
C54 C55 1.35(3) . ?
C54 H54 0.9300 . ?
C55 C56 1.40(2) . ?
C55 H55 0.9300 . ?
C56 H56 0.9300 . ?
C58 C59 1.39(2) . ?
C58 H58 0.9300 . ?
C59 C60 1.39(2) . ?
C59 H59 0.9300 . ?
C60 C61 1.41(2) . ?
C60 H60 0.9300 . ?
C61 C62 1.34(2) . ?
C61 H61 0.9300 . ?
C62 H62 0.9300 . ?
C75 H75A 0.9700 . ?
C75 H75B 0.9700 . ?

loop_
_platon_squeeze_void_nr
_platon_squeeze_void_average_x
_platon_squeeze_void_average_y
_platon_squeeze_void_average_z
_platon_squeeze_void_volume
_platon_squeeze_void_count_electrons
_platon_squeeze_void_content
1 0.213 0.855 0.454 17 9 ' '
2 0.287 0.145 0.954 17 9 ' '
3 0.712 0.645 0.546 17 9 ' '
4 0.787 0.355 0.046 18 9 ' '
